data_4335362
loop_
_publ_author_name
'Arvind K. Gupta'
'S. Arun Dixith Reddy'
'Ramamoorthy Boomishankar'

_publ_section_title
;
 Facile Formation of Stable Tris(imido)phosphate Trianions as Their Tri-
 and Hexanuclear Pd(II) Complexes in Protic Solvents
;
_journal_name_full 'Inorganic Chemistry'
_journal_page_first 7608
_journal_page_last 7614
_journal_paper_doi 10.1021/ic400686e
_journal_volume 52
_journal_year 2013
_chemical_formula_sum 'C28 H60 N6 O12 P2 Pd6'
_chemical_formula_weight 1373.16
_chemical_name_systematic
; 
 ? 
;
_space_group_IT_number 14
_symmetry_cell_setting monoclinic
_symmetry_space_group_name_Hall '-P 2ybc'
_symmetry_space_group_name_H-M 'P 1 21/c 1'
_atom_sites_solution_hydrogens geom
_atom_sites_solution_primary direct
_atom_sites_solution_secondary difmap
_audit_creation_method SHELXL-97
_cell_angle_alpha 90.00
_cell_angle_beta 115.8370(10)
_cell_angle_gamma 90.00
_cell_formula_units_Z 4
_cell_length_a 11.9132(6)
_cell_length_b 32.9964(14)
_cell_length_c 12.2459(5)
_cell_measurement_reflns_used 5713
_cell_measurement_temperature 100(2)
_cell_measurement_theta_max 30.60
_cell_measurement_theta_min 2.47
_cell_volume 4332.6(3)
_computing_cell_refinement 'Bruker SAINT'
_computing_data_collection 'Bruker APEX2'
_computing_data_reduction 'Bruker SAINT'
_computing_molecular_graphics 'Bruker SHELXTL'
_computing_publication_material 'Bruker SHELXTL'
_computing_structure_refinement 'SHELXL-97 (Sheldrick, 2008)'
_computing_structure_solution 'SHELXS-97 (Sheldrick, 2008)'
_diffrn_ambient_temperature 100(2)
_diffrn_measured_fraction_theta_full 0.989
_diffrn_measured_fraction_theta_max 0.989
_diffrn_measurement_device_type 'Bruker APEX-II CCD'
_diffrn_measurement_method 'phi and omega scans'
_diffrn_radiation_monochromator graphite
_diffrn_radiation_source 'fine-focus sealed tube'
_diffrn_radiation_type MoK\a
_diffrn_radiation_wavelength 0.71073
_diffrn_reflns_av_R_equivalents 0.0469
_diffrn_reflns_av_sigmaI/netI 0.0585
_diffrn_reflns_limit_h_max 5
_diffrn_reflns_limit_h_min -14
_diffrn_reflns_limit_k_max 39
_diffrn_reflns_limit_k_min -32
_diffrn_reflns_limit_l_max 14
_diffrn_reflns_limit_l_min -14
_diffrn_reflns_number 24365
_diffrn_reflns_theta_full 25.03
_diffrn_reflns_theta_max 25.03
_diffrn_reflns_theta_min 4.14
_exptl_absorpt_coefficient_mu 2.571
_exptl_absorpt_correction_T_max 0.7467
_exptl_absorpt_correction_T_min 0.6272
_exptl_absorpt_correction_type multi-scan
_exptl_absorpt_process_details SADABS
_exptl_crystal_colour Orange
_exptl_crystal_density_diffrn 2.105
_exptl_crystal_description prism
_exptl_crystal_F_000 2688
_exptl_crystal_size_max 0.18
_exptl_crystal_size_mid 0.16
_exptl_crystal_size_min 0.12
_refine_diff_density_max 0.989
_refine_diff_density_min -1.011
_refine_diff_density_rms 0.152
_refine_ls_extinction_coef 0.00025(4)
_refine_ls_extinction_expression Fc^*^=kFc[1+0.001xFc^2^\l^3^/sin(2\q)]^-1/4^
_refine_ls_extinction_method SHELXL
_refine_ls_goodness_of_fit_ref 1.017
_refine_ls_hydrogen_treatment constr
_refine_ls_matrix_type full
_refine_ls_number_parameters 506
_refine_ls_number_reflns 7577
_refine_ls_number_restraints 0
_refine_ls_restrained_S_all 1.017
_refine_ls_R_factor_all 0.0544
_refine_ls_R_factor_gt 0.0350
_refine_ls_shift/su_max 0.004
_refine_ls_shift/su_mean 0.000
_refine_ls_structure_factor_coef Fsqd
_refine_ls_weighting_details 'calc w=1/[\s^2^(Fo^2^)+(0.0157P)^2^+11.1643P] where P=(Fo^2^+2Fc^2^)/3'
_refine_ls_weighting_scheme calc
_refine_ls_wR_factor_gt 0.0614
_refine_ls_wR_factor_ref 0.0672
_reflns_number_gt 5959
_reflns_number_total 7577
_reflns_threshold_expression >2sigma(I)
_cod_data_source_file ic400686e_7a.cif
_cod_data_source_block compound7a
_cod_database_code 4335362

loop_
_symmetry_equiv_pos_as_xyz
'x, y, z'
'-x, y+1/2, -z+1/2'
'-x, -y, -z'
'x, -y-1/2, z-1/2'

loop_
_atom_site_label
_atom_site_type_symbol
_atom_site_fract_x
_atom_site_fract_y
_atom_site_fract_z
_atom_site_U_iso_or_equiv
_atom_site_adp_type
_atom_site_occupancy
_atom_site_symmetry_multiplicity
_atom_site_calc_flag
_atom_site_refinement_flags
Pd1 Pd 0.81321(4) 0.645842(12) 0.44352(4) 0.01504(11) Uani 1 1 d .
Pd2 Pd 0.66892(4) 0.587869(12) 0.57018(3) 0.01334(11) Uani 1 1 d .
Pd3 Pd 0.70309(4) 0.681605(12) 0.61170(3) 0.01383(11) Uani 1 1 d .
Pd4 Pd 1.01676(4) 0.654090(12) 0.83960(4) 0.01553(11) Uani 1 1 d .
Pd5 Pd 0.92131(4) 0.565679(12) 0.76916(4) 0.01551(11) Uani 1 1 d .
Pd6 Pd 1.06603(4) 0.619414(12) 0.63146(4) 0.01551(11) Uani 1 1 d .
P1 P 0.56629(14) 0.64530(4) 0.39371(12) 0.0139(3) Uani 1 1 d .
P2 P 1.16514(15) 0.58883(4) 0.86184(13) 0.0189(3) Uani 1 1 d .
O1 O 0.4489(4) 0.64893(11) 0.2839(3) 0.0220(9) Uani 1 1 d .
O2 O 1.2840(4) 0.56944(12) 0.9409(4) 0.0315(11) Uani 1 1 d .
N1 N 0.6678(4) 0.60703(12) 0.4103(4) 0.0149(11) Uani 1 1 d .
C11 C 0.6419(6) 0.57510(16) 0.3152(5) 0.0234(15) Uani 1 1 d .
H11 H 0.7135 0.5566 0.3447 0.028 Uiso 1 1 calc R
C12 C 0.6309(7) 0.59361(19) 0.1967(5) 0.0303(16) Uani 1 1 d .
H12A H 0.5585 0.6107 0.1628 0.045 Uiso 1 1 calc R
H12B H 0.6235 0.5724 0.1404 0.045 Uiso 1 1 calc R
H12C H 0.7040 0.6094 0.2123 0.045 Uiso 1 1 calc R
C13 C 0.5273(7) 0.55020(18) 0.2953(5) 0.0332(17) Uani 1 1 d .
H13A H 0.5344 0.5405 0.3719 0.050 Uiso 1 1 calc R
H13B H 0.5208 0.5276 0.2435 0.050 Uiso 1 1 calc R
H13C H 0.4541 0.5668 0.2578 0.050 Uiso 1 1 calc R
N2 N 0.6737(4) 0.68305(12) 0.4351(4) 0.0122(10) Uani 1 1 d .
C21 C 0.6538(6) 0.72243(15) 0.3678(5) 0.0172(13) Uani 1 1 d .
H21 H 0.7289 0.7390 0.4092 0.021 Uiso 1 1 calc R
C22 C 0.6368(6) 0.71487(17) 0.2388(5) 0.0265(15) Uani 1 1 d .
H22A H 0.7087 0.7010 0.2412 0.040 Uiso 1 1 calc R
H22B H 0.6273 0.7403 0.1976 0.040 Uiso 1 1 calc R
H22C H 0.5639 0.6985 0.1963 0.040 Uiso 1 1 calc R
C23 C 0.5453(6) 0.74544(17) 0.3699(6) 0.0299(16) Uani 1 1 d .
H23A H 0.4702 0.7300 0.3289 0.045 Uiso 1 1 calc R
H23B H 0.5368 0.7710 0.3297 0.045 Uiso 1 1 calc R
H23C H 0.5599 0.7500 0.4525 0.045 Uiso 1 1 calc R
N3 N 0.5668(4) 0.63923(12) 0.5306(4) 0.0138(10) Uani 1 1 d .
C31 C 0.4540(6) 0.64118(16) 0.5547(5) 0.0197(13) Uani 1 1 d .
H31 H 0.4819 0.6374 0.6420 0.024 Uiso 1 1 calc R
C32 C 0.3905(6) 0.68230(18) 0.5211(6) 0.0273(15) Uani 1 1 d .
H32A H 0.4483 0.7031 0.5670 0.041 Uiso 1 1 calc R
H32B H 0.3197 0.6827 0.5390 0.041 Uiso 1 1 calc R
H32C H 0.3634 0.6871 0.4360 0.041 Uiso 1 1 calc R
C33 C 0.3617(6) 0.60686(18) 0.4891(5) 0.0281(15) Uani 1 1 d .
H33A H 0.3312 0.6101 0.4030 0.042 Uiso 1 1 calc R
H33B H 0.2931 0.6078 0.5103 0.042 Uiso 1 1 calc R
H33C H 0.4034 0.5812 0.5130 0.042 Uiso 1 1 calc R
N4 N 1.0683(5) 0.56798(12) 0.7258(4) 0.0175(11) Uani 1 1 d .
C41 C 1.0968(6) 0.52943(16) 0.6775(6) 0.0269(15) Uani 1 1 d .
H41 H 1.0245 0.5232 0.6008 0.032 Uiso 1 1 calc R
C42 C 1.2080(7) 0.53429(18) 0.6501(7) 0.043(2) Uani 1 1 d .
H42A H 1.1939 0.5566 0.5954 0.065 Uiso 1 1 calc R
H42B H 1.2194 0.5099 0.6133 0.065 Uiso 1 1 calc R
H42C H 1.2812 0.5394 0.7241 0.065 Uiso 1 1 calc R
C43 C 1.1136(7) 0.49407(17) 0.7637(6) 0.0402(19) Uani 1 1 d .
H43A H 1.1879 0.4981 0.8375 0.060 Uiso 1 1 calc R
H43B H 1.1206 0.4693 0.7262 0.060 Uiso 1 1 calc R
H43C H 1.0428 0.4926 0.7816 0.060 Uiso 1 1 calc R
N5 N 1.0531(4) 0.59697(13) 0.9102(4) 0.0163(11) Uani 1 1 d .
C51 C 1.0672(6) 0.58994(18) 1.0354(5) 0.0296(16) Uani 1 1 d .
H51 H 0.9846 0.5928 1.0337 0.036 Uiso 1 1 calc R
C52 C 1.1527(7) 0.6211(2) 1.1246(5) 0.0360(18) Uani 1 1 d .
H52A H 1.2354 0.6183 1.1307 0.054 Uiso 1 1 calc R
H52B H 1.1545 0.6168 1.2029 0.054 Uiso 1 1 calc R
H52C H 1.1221 0.6479 1.0965 0.054 Uiso 1 1 calc R
C53 C 1.1123(7) 0.54686(19) 1.0773(6) 0.041(2) Uani 1 1 d .
H53A H 1.0586 0.5279 1.0183 0.061 Uiso 1 1 calc R
H53B H 1.1107 0.5419 1.1539 0.061 Uiso 1 1 calc R
H53C H 1.1960 0.5438 1.0862 0.061 Uiso 1 1 calc R
N6 N 1.1629(4) 0.63576(13) 0.8069(4) 0.0166(11) Uani 1 1 d .
C61 C 1.2722(6) 0.66361(16) 0.8421(5) 0.0204(14) Uani 1 1 d .
H61 H 1.2436 0.6881 0.7922 0.024 Uiso 1 1 calc R
C62 C 1.3233(6) 0.67639(18) 0.9744(5) 0.0299(16) Uani 1 1 d .
H62A H 1.2579 0.6886 0.9889 0.045 Uiso 1 1 calc R
H62B H 1.3895 0.6956 0.9922 0.045 Uiso 1 1 calc R
H62C H 1.3548 0.6530 1.0255 0.045 Uiso 1 1 calc R
C63 C 1.3722(6) 0.64381(19) 0.8139(6) 0.0334(16) Uani 1 1 d .
H63A H 1.4079 0.6213 0.8675 0.050 Uiso 1 1 calc R
H63B H 1.4362 0.6632 0.8249 0.050 Uiso 1 1 calc R
H63C H 1.3354 0.6344 0.7314 0.050 Uiso 1 1 calc R
C1 C 0.7789(6) 0.66855(16) 0.8799(5) 0.0191(14) Uani 1 1 d .
C2 C 0.7358(6) 0.66291(18) 0.9778(5) 0.0260(15) Uani 1 1 d .
H2A H 0.7301 0.6888 1.0106 0.039 Uiso 1 1 calc R
H2B H 0.7944 0.6462 1.0411 0.039 Uiso 1 1 calc R
H2C H 0.6554 0.6501 0.9440 0.039 Uiso 1 1 calc R
O3 O 0.8948(4) 0.66601(12) 0.9124(3) 0.0269(10) Uani 1 1 d .
O4 O 0.6955(4) 0.67456(11) 0.7751(3) 0.0221(9) Uani 1 1 d .
C3 C 0.9352(6) 0.73632(17) 0.7142(5) 0.0249(15) Uani 1 1 d .
C4 C 0.9800(7) 0.77910(18) 0.7087(6) 0.0377(18) Uani 1 1 d .
H4A H 1.0686 0.7806 0.7572 0.056 Uiso 1 1 calc R
H4B H 0.9391 0.7979 0.7393 0.056 Uiso 1 1 calc R
H4C H 0.9608 0.7858 0.6261 0.056 Uiso 1 1 calc R
O5 O 1.0183(4) 0.71082(11) 0.7717(3) 0.0266(10) Uani 1 1 d .
O6 O 0.8196(4) 0.73094(11) 0.6601(3) 0.0241(10) Uani 1 1 d .
C5 C 1.0436(7) 0.69939(18) 0.5190(5) 0.0253(15) Uani 1 1 d .
C6 C 1.1013(7) 0.7403(2) 0.5185(6) 0.0411(19) Uani 1 1 d .
H6A H 1.1632 0.7465 0.5989 0.062 Uiso 1 1 calc R
H6B H 1.0377 0.7607 0.4923 0.062 Uiso 1 1 calc R
H6C H 1.1397 0.7395 0.4640 0.062 Uiso 1 1 calc R
O7 O 1.1146(4) 0.67184(12) 0.5740(3) 0.0299(11) Uani 1 1 d .
O8 O 0.9257(4) 0.69543(12) 0.4619(3) 0.0257(10) Uani 1 1 d .
C7 C 0.6920(6) 0.56215(16) 0.8125(5) 0.0191(13) Uani 1 1 d .
C8 C 0.6353(7) 0.55151(19) 0.8969(5) 0.0313(16) Uani 1 1 d .
H8A H 0.5472 0.5566 0.8574 0.047 Uiso 1 1 calc R
H8B H 0.6728 0.5678 0.9689 0.047 Uiso 1 1 calc R
H8C H 0.6498 0.5234 0.9183 0.047 Uiso 1 1 calc R
O9 O 0.8090(4) 0.56052(12) 0.8561(3) 0.0274(10) Uani 1 1 d .
O10 O 0.6215(4) 0.57224(11) 0.7075(3) 0.0261(10) Uani 1 1 d .
C9 C 0.9935(9) 0.6063(2) 0.3720(8) 0.075(3) Uani 1 1 d .
H9A H 1.0307 0.6327 0.3818 0.113 Uiso 1 1 calc R
H9B H 0.9276 0.6038 0.2914 0.113 Uiso 1 1 calc R
H9C H 1.0556 0.5859 0.3846 0.113 Uiso 1 1 calc R
C10 C 0.7466(8) 0.5028(2) 0.6113(7) 0.056(2) Uani 1 1 d .
H10A H 0.8111 0.4826 0.6341 0.084 Uiso 1 1 calc R
H10B H 0.6814 0.4963 0.5328 0.084 Uiso 1 1 calc R
H10C H 0.7131 0.5032 0.6698 0.084 Uiso 1 1 calc R
O11 O 0.7931(3) 0.53842(11) 0.6073(3) 0.0150(8) Uani 1 1 d .
O12 O 0.9459(4) 0.60124(11) 0.4551(3) 0.0185(9) Uani 1 1 d .

loop_
_atom_site_aniso_label
_atom_site_aniso_U_11
_atom_site_aniso_U_22
_atom_site_aniso_U_33
_atom_site_aniso_U_23
_atom_site_aniso_U_13
_atom_site_aniso_U_12
Pd1 0.0129(3) 0.0188(2) 0.0142(2) 0.00196(17) 0.00662(18) 0.00352(18)
Pd2 0.0131(3) 0.0145(2) 0.0121(2) 0.00165(16) 0.00525(17) 0.00002(18)
Pd3 0.0119(3) 0.0157(2) 0.0136(2) -0.00152(17) 0.00526(17) 0.00089(18)
Pd4 0.0113(3) 0.0176(2) 0.0156(2) -0.00128(17) 0.00401(18) 0.00048(18)
Pd5 0.0144(3) 0.0154(2) 0.0179(2) 0.00124(17) 0.00809(19) -0.00132(18)
Pd6 0.0154(3) 0.0137(2) 0.0194(2) 0.00067(17) 0.00940(19) 0.00037(18)
P1 0.0120(9) 0.0174(7) 0.0116(7) 0.0017(6) 0.0046(6) 0.0004(6)
P2 0.0108(9) 0.0196(8) 0.0252(8) 0.0077(6) 0.0068(6) 0.0020(6)
O1 0.017(3) 0.028(2) 0.016(2) 0.0036(16) 0.0026(17) 0.0001(18)
O2 0.017(3) 0.032(2) 0.041(3) 0.0178(19) 0.009(2) 0.008(2)
N1 0.022(3) 0.015(2) 0.009(2) -0.0014(18) 0.007(2) 0.001(2)
C11 0.034(4) 0.018(3) 0.015(3) -0.006(2) 0.008(3) 0.002(3)
C12 0.038(5) 0.039(4) 0.014(3) 0.001(3) 0.011(3) 0.008(3)
C13 0.043(5) 0.024(3) 0.024(3) -0.010(3) 0.007(3) -0.006(3)
N2 0.006(3) 0.016(2) 0.015(2) 0.0025(18) 0.0051(18) 0.0021(19)
C21 0.013(4) 0.015(3) 0.021(3) 0.007(2) 0.006(2) 0.000(2)
C22 0.027(4) 0.023(3) 0.025(3) 0.008(3) 0.007(3) -0.002(3)
C23 0.024(4) 0.021(3) 0.045(4) 0.014(3) 0.015(3) 0.005(3)
N3 0.014(3) 0.017(2) 0.013(2) -0.0003(18) 0.008(2) -0.001(2)
C31 0.015(4) 0.026(3) 0.019(3) 0.002(2) 0.008(3) -0.002(3)
C32 0.014(4) 0.036(4) 0.042(4) 0.002(3) 0.020(3) 0.003(3)
C33 0.015(4) 0.036(4) 0.029(3) 0.003(3) 0.006(3) -0.009(3)
N4 0.018(3) 0.009(2) 0.029(3) 0.0020(19) 0.014(2) 0.004(2)
C41 0.030(4) 0.019(3) 0.043(4) 0.002(3) 0.026(3) 0.001(3)
C42 0.058(6) 0.019(3) 0.080(5) 0.006(3) 0.056(5) 0.013(3)
C43 0.047(5) 0.015(3) 0.076(5) 0.011(3) 0.043(4) 0.013(3)
N5 0.008(3) 0.022(2) 0.015(2) 0.0050(19) 0.0014(19) 0.000(2)
C51 0.023(4) 0.045(4) 0.016(3) 0.003(3) 0.003(3) -0.009(3)
C52 0.027(4) 0.055(4) 0.017(3) 0.006(3) 0.000(3) -0.010(3)
C53 0.042(5) 0.039(4) 0.031(4) 0.022(3) 0.007(3) -0.007(4)
N6 0.010(3) 0.018(2) 0.018(2) 0.0007(19) 0.003(2) -0.001(2)
C61 0.013(4) 0.018(3) 0.025(3) 0.006(2) 0.004(3) -0.004(2)
C62 0.023(4) 0.031(3) 0.027(3) -0.006(3) 0.002(3) -0.010(3)
C63 0.017(4) 0.038(4) 0.042(4) 0.001(3) 0.010(3) -0.007(3)
C1 0.024(4) 0.015(3) 0.021(3) -0.007(2) 0.013(3) -0.006(3)
C2 0.024(4) 0.033(3) 0.024(3) -0.005(3) 0.013(3) -0.004(3)
O3 0.021(3) 0.043(3) 0.020(2) -0.0037(18) 0.0113(19) 0.002(2)
O4 0.017(3) 0.031(2) 0.017(2) -0.0020(17) 0.0068(18) -0.0002(19)
C3 0.026(5) 0.020(3) 0.034(3) -0.003(3) 0.019(3) -0.001(3)
C4 0.030(5) 0.024(3) 0.053(4) 0.007(3) 0.012(3) -0.005(3)
O5 0.023(3) 0.019(2) 0.032(2) 0.0028(18) 0.0055(19) 0.0013(19)
O6 0.016(3) 0.023(2) 0.029(2) -0.0050(17) 0.0060(19) -0.0025(18)
C5 0.039(5) 0.024(3) 0.020(3) 0.002(3) 0.020(3) 0.001(3)
C6 0.029(5) 0.041(4) 0.048(4) 0.009(3) 0.013(3) 0.000(3)
O7 0.033(3) 0.032(2) 0.026(2) 0.0060(19) 0.015(2) 0.004(2)
O8 0.007(3) 0.038(3) 0.027(2) 0.0022(18) 0.0025(19) -0.0034(19)
C7 0.020(4) 0.018(3) 0.021(3) -0.003(2) 0.011(3) -0.007(3)
C8 0.029(5) 0.036(4) 0.028(3) 0.006(3) 0.012(3) -0.002(3)
O9 0.021(3) 0.041(3) 0.022(2) -0.0016(18) 0.0113(19) -0.010(2)
O10 0.025(3) 0.031(2) 0.024(2) 0.0101(18) 0.012(2) 0.007(2)
C9 0.058(7) 0.053(5) 0.088(7) -0.020(5) 0.006(5) 0.013(5)
C10 0.049(6) 0.074(6) 0.043(5) 0.007(4) 0.017(4) 0.016(5)
O11 0.007(2) 0.030(2) 0.0080(18) -0.0027(16) 0.0041(15) -0.0098(17)
O12 0.017(3) 0.027(2) 0.0126(19) 0.0034(16) 0.0075(17) -0.0014(18)

loop_
_atom_type_symbol
_atom_type_description
_atom_type_scat_dispersion_real
_atom_type_scat_dispersion_imag
_atom_type_scat_source
C C 0.0033 0.0016 'International Tables Vol C Tables 4.2.6.8 and 6.1.1.4'
H H 0.0000 0.0000 'International Tables Vol C Tables 4.2.6.8 and 6.1.1.4'
N N 0.0061 0.0033 'International Tables Vol C Tables 4.2.6.8 and 6.1.1.4'
O O 0.0106 0.0060 'International Tables Vol C Tables 4.2.6.8 and 6.1.1.4'
P P 0.1023 0.0942 'International Tables Vol C Tables 4.2.6.8 and 6.1.1.4'
Pd Pd -0.9988 1.0072 'International Tables Vol C Tables 4.2.6.8 and 6.1.1.4'

loop_
_geom_angle_atom_site_label_1
_geom_angle_atom_site_label_2
_geom_angle_atom_site_label_3
_geom_angle
N2 Pd1 N1 76.43(17)
N2 Pd1 O8 90.25(17)
N1 Pd1 O8 166.00(17)
N2 Pd1 O12 173.07(16)
N1 Pd1 O12 96.95(16)
O8 Pd1 O12 96.50(16)
N2 Pd1 P1 38.32(12)
N1 Pd1 P1 38.36(13)
O8 Pd1 P1 127.91(12)
O12 Pd1 P1 135.22(11)
N2 Pd1 Pd6 137.41(11)
N1 Pd1 Pd6 116.62(12)
O8 Pd1 Pd6 76.17(11)
O12 Pd1 Pd6 43.93(10)
P1 Pd1 Pd6 142.09(3)
N2 Pd1 Pd3 40.02(11)
N1 Pd1 Pd3 78.72(12)
O8 Pd1 Pd3 93.91(12)
O12 Pd1 Pd3 137.34(10)
P1 Pd1 Pd3 55.08(3)
Pd6 Pd1 Pd3 99.980(16)
N3 Pd2 N1 76.09(17)
N3 Pd2 O10 93.14(16)
N1 Pd2 O10 165.06(18)
N3 Pd2 O11 172.56(17)
N1 Pd2 O11 98.96(15)
O10 Pd2 O11 92.69(14)
N3 Pd2 P1 38.00(12)
N1 Pd2 P1 38.40(13)
O10 Pd2 P1 129.23(12)
O11 Pd2 P1 137.36(10)
N3 Pd2 Pd5 132.91(12)
N1 Pd2 Pd5 115.77(14)
O10 Pd2 Pd5 79.14(12)
O11 Pd2 Pd5 44.15(9)
P1 Pd2 Pd5 138.73(4)
N3 Pd2 Pd3 39.81(13)
N1 Pd2 Pd3 78.28(11)
O10 Pd2 Pd3 100.20(11)
O11 Pd2 Pd3 134.24(10)
P1 Pd2 Pd3 54.88(3)
Pd5 Pd2 Pd3 95.458(16)
N2 Pd3 N3 76.56(17)
N2 Pd3 O6 93.99(16)
N3 Pd3 O6 167.90(16)
N2 Pd3 O4 167.71(17)
N3 Pd3 O4 91.88(16)
O6 Pd3 O4 96.88(15)
N2 Pd3 P1 38.45(12)
N3 Pd3 P1 38.15(12)
O6 Pd3 P1 132.23(11)
O4 Pd3 P1 130.00(12)
N2 Pd3 Pd1 39.96(12)
N3 Pd3 Pd1 83.92(12)
O6 Pd3 Pd1 93.70(12)
O4 Pd3 Pd1 144.15(11)
P1 Pd3 Pd1 55.27(3)
N2 Pd3 Pd2 84.30(11)
N3 Pd3 Pd2 39.25(12)
O6 Pd3 Pd2 148.64(12)
O4 Pd3 Pd2 89.35(10)
P1 Pd3 Pd2 55.03(3)
Pd1 Pd3 Pd2 65.235(14)
N5 Pd4 N6 76.56(18)
N5 Pd4 O3 93.03(18)
N6 Pd4 O3 166.08(16)
N5 Pd4 O5 167.72(19)
N6 Pd4 O5 91.84(18)
O3 Pd4 O5 97.72(17)
N5 Pd4 P2 38.59(14)
N6 Pd4 P2 38.11(12)
O3 Pd4 P2 131.42(12)
O5 Pd4 P2 129.95(13)
N5 Pd4 Pd6 85.74(13)
N6 Pd4 Pd6 40.51(12)
O3 Pd4 Pd6 149.39(11)
O5 Pd4 Pd6 87.99(11)
P2 Pd4 Pd6 55.85(3)
N5 Pd4 Pd5 40.19(12)
N6 Pd4 Pd5 84.70(12)
O3 Pd4 Pd5 93.32(12)
O5 Pd4 Pd5 144.03(11)
P2 Pd4 Pd5 55.22(4)
Pd6 Pd4 Pd5 66.438(14)
N5 Pd5 N4 76.72(18)
N5 Pd5 O9 92.19(17)
N4 Pd5 O9 165.36(17)
N5 Pd5 O11 171.71(16)
N4 Pd5 O11 97.07(16)
O9 Pd5 O11 94.81(15)
N5 Pd5 P2 38.52(14)
N4 Pd5 P2 38.63(13)
O9 Pd5 P2 128.74(12)
O11 Pd5 P2 135.68(11)
N5 Pd5 Pd2 133.57(13)
N4 Pd5 Pd2 116.50(12)
O9 Pd5 Pd2 78.07(12)
O11 Pd5 Pd2 44.41(11)
P2 Pd5 Pd2 140.62(3)
N5 Pd5 Pd4 40.25(12)
N4 Pd5 Pd4 77.65(12)
O9 Pd5 Pd4 100.16(11)
O11 Pd5 Pd4 133.52(10)
P2 Pd5 Pd4 55.11(3)
Pd2 Pd5 Pd4 96.392(16)
N6 Pd6 O7 91.39(17)
N6 Pd6 N4 76.12(17)
O7 Pd6 N4 163.79(18)
N6 Pd6 O12 172.48(18)
O7 Pd6 O12 93.21(15)
N4 Pd6 O12 100.34(16)
N6 Pd6 P2 37.88(12)
O7 Pd6 P2 127.47(12)
N4 Pd6 P2 38.53(13)
O12 Pd6 P2 138.86(11)
N6 Pd6 Pd1 130.74(13)
O7 Pd6 Pd1 80.25(12)
N4 Pd6 Pd1 115.70(14)
O12 Pd6 Pd1 44.65(11)
P2 Pd6 Pd1 137.17(4)
N6 Pd6 Pd4 41.03(14)
O7 Pd6 Pd4 98.94(11)
N4 Pd6 Pd4 78.53(12)
O12 Pd6 Pd4 132.10(12)
P2 Pd6 Pd4 55.55(3)
Pd1 Pd6 Pd4 92.125(17)
O1 P1 N3 120.8(3)
O1 P1 N2 120.6(2)
N3 P1 N2 96.6(2)
O1 P1 N1 121.1(2)
N3 P1 N1 95.7(2)
N2 P1 N1 96.0(2)
O1 P1 Pd3 142.06(17)
N3 P1 Pd3 48.43(15)
N2 P1 Pd3 48.19(14)
N1 P1 Pd3 96.83(15)
O1 P1 Pd2 134.70(17)
N3 P1 Pd2 47.48(15)
N2 P1 Pd2 104.69(15)
N1 P1 Pd2 48.62(14)
Pd3 P1 Pd2 70.08(3)
O1 P1 Pd1 135.24(18)
N3 P1 Pd1 104.00(17)
N2 P1 Pd1 47.94(15)
N1 P1 Pd1 48.47(16)
Pd3 P1 Pd1 69.65(4)
Pd2 P1 Pd1 76.15(4)
O2 P2 N6 120.5(3)
O2 P2 N5 121.1(2)
N6 P2 N5 96.6(2)
O2 P2 N4 121.1(2)
N6 P2 N4 95.4(2)
N5 P2 N4 96.0(2)
O2 P2 Pd4 143.89(19)
N6 P2 Pd4 48.42(17)
N5 P2 Pd4 48.42(14)
N4 P2 Pd4 95.05(16)
O2 P2 Pd5 134.29(18)
N6 P2 Pd5 105.24(18)
N5 P2 Pd5 48.25(15)
N4 P2 Pd5 48.36(17)
Pd4 P2 Pd5 69.67(4)
O2 P2 Pd6 134.43(19)
N6 P2 Pd6 47.43(15)
N5 P2 Pd6 104.46(15)
N4 P2 Pd6 48.40(14)
Pd4 P2 Pd6 68.61(4)
Pd5 P2 Pd6 76.77(4)
C11 N1 P1 122.3(4)
C11 N1 Pd1 117.6(4)
P1 N1 Pd1 93.17(19)
C11 N1 Pd2 116.0(3)
P1 N1 Pd2 93.0(2)
Pd1 N1 Pd2 110.50(19)
N1 C11 C13 111.7(5)
N1 C11 C12 111.2(4)
C13 C11 C12 111.4(5)
N1 C11 H11 107.4
C13 C11 H11 107.4
C12 C11 H11 107.4
C11 C12 H12A 109.5
C11 C12 H12B 109.5
H12A C12 H12B 109.5
C11 C12 H12C 109.5
H12A C12 H12C 109.5
H12B C12 H12C 109.5
C11 C13 H13A 109.5
C11 C13 H13B 109.5
H13A C13 H13B 109.5
C11 C13 H13C 109.5
H13A C13 H13C 109.5
H13B C13 H13C 109.5
C21 N2 P1 123.5(4)
C21 N2 Pd1 118.7(3)
P1 N2 Pd1 93.74(19)
C21 N2 Pd3 121.1(3)
P1 N2 Pd3 93.4(2)
Pd1 N2 Pd3 100.03(17)
N2 C21 C23 111.0(5)
N2 C21 C22 110.2(4)
C23 C21 C22 111.9(5)
N2 C21 H21 107.9
C23 C21 H21 107.9
C22 C21 H21 107.9
C21 C22 H22A 109.5
C21 C22 H22B 109.5
H22A C22 H22B 109.5
C21 C22 H22C 109.5
H22A C22 H22C 109.5
H22B C22 H22C 109.5
C21 C23 H23A 109.5
C21 C23 H23B 109.5
H23A C23 H23B 109.5
C21 C23 H23C 109.5
H23A C23 H23C 109.5
H23B C23 H23C 109.5
C31 N3 P1 125.2(4)
C31 N3 Pd2 119.2(3)
P1 N3 Pd2 94.5(2)
C31 N3 Pd3 117.8(3)
P1 N3 Pd3 93.4(2)
Pd2 N3 Pd3 100.9(2)
N3 C31 C32 111.6(4)
N3 C31 C33 111.3(5)
C32 C31 C33 111.0(5)
N3 C31 H31 107.6
C32 C31 H31 107.6
C33 C31 H31 107.6
C31 C32 H32A 109.5
C31 C32 H32B 109.5
H32A C32 H32B 109.5
C31 C32 H32C 109.5
H32A C32 H32C 109.5
H32B C32 H32C 109.5
C31 C33 H33A 109.5
C31 C33 H33B 109.5
H33A C33 H33B 109.5
C31 C33 H33C 109.5
H33A C33 H33C 109.5
H33B C33 H33C 109.5
C41 N4 P2 123.6(4)
C41 N4 Pd5 116.0(3)
P2 N4 Pd5 93.0(2)
C41 N4 Pd6 115.4(3)
P2 N4 Pd6 93.1(2)
Pd5 N4 Pd6 112.1(2)
N4 C41 C42 111.6(5)
N4 C41 C43 111.0(5)
C42 C41 C43 111.8(5)
N4 C41 H41 107.4
C42 C41 H41 107.4
C43 C41 H41 107.4
C41 C42 H42A 109.5
C41 C42 H42B 109.5
H42A C42 H42B 109.5
C41 C42 H42C 109.5
H42A C42 H42C 109.5
H42B C42 H42C 109.5
C41 C43 H43A 109.5
C41 C43 H43B 109.5
H43A C43 H43B 109.5
C41 C43 H43C 109.5
H43A C43 H43C 109.5
H43B C43 H43C 109.5
C51 N5 P2 125.6(4)
C51 N5 Pd5 119.6(4)
P2 N5 Pd5 93.2(2)
C51 N5 Pd4 119.3(4)
P2 N5 Pd4 93.0(2)
Pd5 N5 Pd4 99.56(18)
N5 C51 C52 112.0(5)
N5 C51 C53 110.9(5)
C52 C51 C53 111.1(5)
N5 C51 H51 107.5
C52 C51 H51 107.5
C53 C51 H51 107.5
C51 C52 H52A 109.5
C51 C52 H52B 109.5
H52A C52 H52B 109.5
C51 C52 H52C 109.5
H52A C52 H52C 109.5
H52B C52 H52C 109.5
C51 C53 H53A 109.5
C51 C53 H53B 109.5
H53A C53 H53B 109.5
C51 C53 H53C 109.5
H53A C53 H53C 109.5
H53B C53 H53C 109.5
C61 N6 P2 126.1(4)
C61 N6 Pd6 119.5(3)
P2 N6 Pd6 94.7(2)
C61 N6 Pd4 118.1(3)
P2 N6 Pd4 93.5(2)
Pd6 N6 Pd4 98.5(2)
N6 C61 C62 111.8(5)
N6 C61 C63 109.8(5)
C62 C61 C63 111.8(5)
N6 C61 H61 107.8
C62 C61 H61 107.8
C63 C61 H61 107.8
C61 C62 H62A 109.5
C61 C62 H62B 109.5
H62A C62 H62B 109.5
C61 C62 H62C 109.5
H62A C62 H62C 109.5
H62B C62 H62C 109.5
C61 C63 H63A 109.5
C61 C63 H63B 109.5
H63A C63 H63B 109.5
C61 C63 H63C 109.5
H63A C63 H63C 109.5
H63B C63 H63C 109.5
O4 C1 O3 127.2(6)
O4 C1 C2 116.3(6)
O3 C1 C2 116.5(5)
C1 C2 H2A 109.5
C1 C2 H2B 109.5
H2A C2 H2B 109.5
C1 C2 H2C 109.5
H2A C2 H2C 109.5
H2B C2 H2C 109.5
C1 O3 Pd4 139.7(4)
C1 O4 Pd3 131.7(4)
O6 C3 O5 128.1(6)
O6 C3 C4 115.7(5)
O5 C3 C4 116.2(6)
C3 C4 H4A 109.5
C3 C4 H4B 109.5
H4A C4 H4B 109.5
C3 C4 H4C 109.5
H4A C4 H4C 109.5
H4B C4 H4C 109.5
C3 O5 Pd4 134.0(4)
C3 O6 Pd3 135.5(4)
O7 C5 O8 123.9(6)
O7 C5 C6 117.2(6)
O8 C5 C6 118.9(5)
C5 C6 H6A 109.5
C5 C6 H6B 109.5
H6A C6 H6B 109.5
C5 C6 H6C 109.5
H6A C6 H6C 109.5
H6B C6 H6C 109.5
C5 O7 Pd6 125.9(5)
C5 O8 Pd1 130.5(4)
O10 C7 O9 125.3(5)
O10 C7 C8 118.2(6)
O9 C7 C8 116.4(5)
C7 C8 H8A 109.5
C7 C8 H8B 109.5
H8A C8 H8B 109.5
C7 C8 H8C 109.5
H8A C8 H8C 109.5
H8B C8 H8C 109.5
C7 O9 Pd5 129.0(4)
C7 O10 Pd2 127.8(4)
O12 C9 H9A 109.5
O12 C9 H9B 109.5
H9A C9 H9B 109.5
O12 C9 H9C 109.5
H9A C9 H9C 109.5
H9B C9 H9C 109.5
O11 C10 H10A 109.5
O11 C10 H10B 109.5
H10A C10 H10B 109.5
O11 C10 H10C 109.5
H10A C10 H10C 109.5
H10B C10 H10C 109.5
C10 O11 Pd5 119.6(4)
C10 O11 Pd2 115.6(4)
Pd5 O11 Pd2 91.44(14)
C9 O12 Pd6 114.4(5)
C9 O12 Pd1 113.8(4)
Pd6 O12 Pd1 91.42(15)

loop_
_geom_bond_atom_site_label_1
_geom_bond_atom_site_label_2
_geom_bond_distance
Pd1 N2 2.032(4)
Pd1 N1 2.048(5)
Pd1 O8 2.064(4)
Pd1 O12 2.119(4)
Pd1 P1 2.7316(16)
Pd1 Pd6 3.0144(6)
Pd1 Pd3 3.1161(6)
Pd2 N3 2.018(4)
Pd2 N1 2.051(4)
Pd2 O10 2.059(4)
Pd2 O11 2.115(4)
Pd2 P1 2.7299(14)
Pd2 Pd5 3.0213(6)
Pd2 Pd3 3.1321(6)
Pd3 N2 2.035(4)
Pd3 N3 2.042(4)
Pd3 O6 2.052(4)
Pd3 O4 2.055(4)
Pd3 P1 2.7250(14)
Pd4 N5 2.040(4)
Pd4 N6 2.041(5)
Pd4 O3 2.047(4)
Pd4 O5 2.052(4)
Pd4 P2 2.7232(16)
Pd4 Pd6 3.0748(6)
Pd4 Pd5 3.1133(6)
Pd5 N5 2.038(4)
Pd5 N4 2.041(5)
Pd5 O9 2.048(4)
Pd5 O11 2.105(3)
Pd5 P2 2.7269(17)
Pd6 N6 2.019(4)
Pd6 O7 2.044(4)
Pd6 N4 2.046(4)
Pd6 O12 2.092(4)
Pd6 P2 2.7328(15)
P1 O1 1.463(4)
P1 N3 1.686(4)
P1 N2 1.697(4)
P1 N1 1.698(5)
P2 O2 1.468(4)
P2 N6 1.684(4)
P2 N5 1.701(5)
P2 N4 1.705(5)
N1 C11 1.500(6)
C11 C13 1.520(9)
C11 C12 1.527(8)
C11 H11 0.9800
C12 H12A 0.9600
C12 H12B 0.9600
C12 H12C 0.9600
C13 H13A 0.9600
C13 H13B 0.9600
C13 H13C 0.9600
N2 C21 1.502(6)
C21 C23 1.509(8)
C21 C22 1.523(7)
C21 H21 0.9800
C22 H22A 0.9600
C22 H22B 0.9600
C22 H22C 0.9600
C23 H23A 0.9600
C23 H23B 0.9600
C23 H23C 0.9600
N3 C31 1.498(7)
C31 C32 1.520(8)
C31 C33 1.538(8)
C31 H31 0.9800
C32 H32A 0.9600
C32 H32B 0.9600
C32 H32C 0.9600
C33 H33A 0.9600
C33 H33B 0.9600
C33 H33C 0.9600
N4 C41 1.503(7)
C41 C42 1.510(9)
C41 C43 1.527(8)
C41 H41 0.9800
C42 H42A 0.9600
C42 H42B 0.9600
C42 H42C 0.9600
C43 H43A 0.9600
C43 H43B 0.9600
C43 H43C 0.9600
N5 C51 1.486(7)
C51 C52 1.522(8)
C51 C53 1.527(8)
C51 H51 0.9800
C52 H52A 0.9600
C52 H52B 0.9600
C52 H52C 0.9600
C53 H53A 0.9600
C53 H53B 0.9600
C53 H53C 0.9600
N6 C61 1.495(7)
C61 C62 1.521(7)
C61 C63 1.525(9)
C61 H61 0.9800
C62 H62A 0.9600
C62 H62B 0.9600
C62 H62C 0.9600
C63 H63A 0.9600
C63 H63B 0.9600
C63 H63C 0.9600
C1 O4 1.250(7)
C1 O3 1.263(7)
C1 C2 1.507(8)
C2 H2A 0.9600
C2 H2B 0.9600
C2 H2C 0.9600
C3 O6 1.254(7)
C3 O5 1.255(7)
C3 C4 1.521(8)
C4 H4A 0.9600
C4 H4B 0.9600
C4 H4C 0.9600
C5 O7 1.224(7)
C5 O8 1.274(8)
C5 C6 1.515(8)
C6 H6A 0.9600
C6 H6B 0.9600
C6 H6C 0.9600
C7 O10 1.236(6)
C7 O9 1.258(7)
C7 C8 1.502(8)
C8 H8A 0.9600
C8 H8B 0.9600
C8 H8C 0.9600
C9 O12 1.375(10)
C9 H9A 0.9600
C9 H9B 0.9600
C9 H9C 0.9600
C10 O11 1.311(8)
C10 H10A 0.9600
C10 H10B 0.9600
C10 H10C 0.9600
